data_8102753
loop_
_publ_author_name
'Pascale Lemoine'
'Bernard Viossat'
'Pascal Retailleau'
'Jean Daniel Brion'
'Alain Bekaert'

_publ_section_title
;
 Crystal structure of 3,4-dihydroxy-1,5-dimethyl-2-phenylpyrazolium
 chloride, [C11H13N2O2]Cl
;
_journal_issue 4
_journal_name_full 'Zeitschrift f\"ur Kristallographie - New Crystal Structures'
_journal_page_first 689
_journal_volume 225
_journal_year 2010
_chemical_formula_moiety 'C11 H13 N2 O2, Cl'
_chemical_formula_sum 'C11 H13 Cl N2 O2'
_chemical_formula_weight 240.68
_chemical_name_systematic
; 
1,5-dihydro-3,4-dihydroxy-1,5-dimethyl-2-phenyl-pyrazol chloride 
;
_space_group_IT_number 2
_symmetry_cell_setting triclinic
_symmetry_space_group_name_Hall '-P 1'
_symmetry_space_group_name_H-M 'P -1'
_atom_sites_solution_hydrogens geom
_atom_sites_solution_primary direct
_atom_sites_solution_secondary difmap
_audit_creation_method 'WinGX routine CIF_UPDATE'
_cell_angle_alpha 71.80(2)
_cell_angle_beta 84.05(5)
_cell_angle_gamma 87.47(5)
_cell_formula_units_Z 2
_cell_length_a 7.150(5)
_cell_length_b 8.380(2)
_cell_length_c 10.586(2)
_cell_measurement_reflns_used 25
_cell_measurement_temperature 293(2)
_cell_measurement_theta_max 10.49
_cell_measurement_theta_min 2.03
_cell_volume 599.3(5)
_computing_cell_refinement 'CAD4 Express (Enraf Nonius, 1994)'
_computing_data_collection 'CAD4 Express (Enraf Nonius, 1994)'
_computing_data_reduction 'XCAD4 (Harms & Wocadlo, 1995)'
_computing_molecular_graphics 'ORTEP3 (Farrugia, 1997)'
_computing_publication_material 'WinGX - version 1.63.02 (Farrugia, 1999)'
_computing_structure_refinement 'SHELXL-97 (Sheldrick, 1997)'
_computing_structure_solution 'SIR92(Altomare et al., 1994)'
_diffrn_ambient_temperature 293(2)
_diffrn_measured_fraction_theta_full 0.995
_diffrn_measured_fraction_theta_max 0.995
_diffrn_measurement_device_type 'Enraf-nonius CAD4'
_diffrn_measurement_method '\w - 2\q'
_diffrn_radiation_monochromator graphite
_diffrn_radiation_source 'fine-focus sealed tube'
_diffrn_radiation_type MoK\a
_diffrn_radiation_wavelength 0.71073
_diffrn_reflns_av_R_equivalents 0.0262
_diffrn_reflns_av_sigmaI/netI 0.0501
_diffrn_reflns_limit_h_max 10
_diffrn_reflns_limit_h_min -10
_diffrn_reflns_limit_k_max 11
_diffrn_reflns_limit_k_min 0
_diffrn_reflns_limit_l_max 14
_diffrn_reflns_limit_l_min -14
_diffrn_reflns_number 3691
_diffrn_reflns_theta_full 29.99
_diffrn_reflns_theta_max 29.99
_diffrn_reflns_theta_min 2.03
_diffrn_standards_decay_% 0
_diffrn_standards_interval_time 60
_diffrn_standards_number 3
_exptl_absorpt_coefficient_mu 0.306
_exptl_absorpt_correction_type none
_exptl_crystal_colour colourless
_exptl_crystal_density_diffrn 1.334
_exptl_crystal_density_method 'not measured'
_exptl_crystal_description parallelepiped
_exptl_crystal_F_000 252
_exptl_crystal_size_max 0.25
_exptl_crystal_size_mid 0.20
_exptl_crystal_size_min 0.18
_refine_diff_density_max 0.281
_refine_diff_density_min -0.266
_refine_diff_density_rms 0.061
_refine_ls_extinction_method none
_refine_ls_goodness_of_fit_ref 1.028
_refine_ls_hydrogen_treatment mixed
_refine_ls_matrix_type full
_refine_ls_number_parameters 153
_refine_ls_number_reflns 3471
_refine_ls_number_restraints 0
_refine_ls_restrained_S_all 1.028
_refine_ls_R_factor_all 0.1253
_refine_ls_R_factor_gt 0.0488
_refine_ls_shift/su_max 0.000
_refine_ls_shift/su_mean 0.000
_refine_ls_structure_factor_coef Fsqd
_refine_ls_weighting_details 'calc w=1/[\s^2^(Fo^2^)+(0.1000P)^2^+0.0000P] where P=(Fo^2^+2Fc^2^)/3'
_refine_ls_weighting_scheme calc
_refine_ls_wR_factor_gt 0.1462
_refine_ls_wR_factor_ref 0.1755
_reflns_number_gt 1804
_reflns_number_total 3471
_reflns_threshold_expression >2sigma(I)
_cod_data_source_file 1267-3048.cff
_cod_data_source_block shelxl
_cod_database_code 8102753

loop_
_symmetry_equiv_pos_as_xyz
'x, y, z'
'-x, -y, -z'

loop_
_atom_site_label
_atom_site_type_symbol
_atom_site_fract_x
_atom_site_fract_y
_atom_site_fract_z
_atom_site_U_iso_or_equiv
_atom_site_adp_type
_atom_site_occupancy
_atom_site_symmetry_multiplicity
_atom_site_calc_flag
_atom_site_refinement_flags
_atom_site_disorder_assembly
_atom_site_disorder_group
Cl1 Cl 0.71788(10) 0.39960(8) 0.18326(5) 0.0732(2) Uani 1 1 d . . .
O1 O 0.7266(3) 0.2350(2) 0.46977(17) 0.0718(5) Uani 1 1 d . . .
H1 H 0.745(5) 0.281(5) 0.385(4) 0.116(12) Uiso 1 1 d . . .
N1 N 0.7612(2) 0.31114(19) 0.65575(16) 0.0500(4) Uani 1 1 d . . .
C1 C 0.7631(3) 0.1448(2) 0.74909(17) 0.0494(5) Uani 1 1 d . . .
O2 O 0.7241(3) 0.62920(19) 0.34830(15) 0.0669(5) Uani 1 1 d . . .
H2 H 0.710(4) 0.555(4) 0.296(3) 0.093(9) Uiso 1 1 d . . .
N2 N 0.7741(3) 0.4542(2) 0.68963(17) 0.0521(4) Uani 1 1 d . . .
C2 C 0.9312(4) 0.0741(3) 0.7892(3) 0.0724(7) Uani 1 1 d . . .
H20 H 1.0432 0.1312 0.7560 0.087 Uiso 1 1 calc R . .
C3 C 0.9296(6) -0.0857(4) 0.8810(3) 0.0929(10) Uani 1 1 d . . .
H3 H 1.0420 -0.1360 0.9111 0.112 Uiso 1 1 calc R . .
C4 C 0.7670(6) -0.1691(3) 0.9271(2) 0.0911(11) Uani 1 1 d . . .
H4 H 0.7683 -0.2761 0.9889 0.109 Uiso 1 1 calc R . .
C5 C 0.5999(6) -0.0973(4) 0.8837(3) 0.0947(10) Uani 1 1 d . . .
H5 H 0.4889 -0.1567 0.9148 0.114 Uiso 1 1 calc R . .
C6 C 0.5954(4) 0.0630(3) 0.7939(2) 0.0699(6) Uani 1 1 d . . .
H6 H 0.4826 0.1137 0.7650 0.084 Uiso 1 1 calc R . .
C7 C 0.7412(3) 0.3547(2) 0.52415(18) 0.0477(4) Uani 1 1 d . . .
C8 C 0.7413(3) 0.5292(2) 0.47462(19) 0.0461(4) Uani 1 1 d . . .
C9 C 0.7603(3) 0.5867(2) 0.5804(2) 0.0502(5) Uani 1 1 d . . .
C10 C 0.7658(4) 0.7640(3) 0.5811(3) 0.0705(6) Uani 1 1 d . . .
H10A H 0.7714 0.7657 0.6709 0.106 Uiso 1 1 calc R . .
H10B H 0.6546 0.8228 0.5466 0.106 Uiso 1 1 calc R . .
H10C H 0.8748 0.8177 0.5262 0.106 Uiso 1 1 calc R . .
C11 C 0.7788(4) 0.4506(3) 0.8284(2) 0.0642(6) Uani 1 1 d . . .
H11A H 0.7736 0.3363 0.8856 0.096 Uiso 1 1 calc R . .
H11B H 0.6729 0.5125 0.8532 0.096 Uiso 1 1 calc R . .
H11C H 0.8930 0.5005 0.8372 0.096 Uiso 1 1 calc R . .

loop_
_atom_site_aniso_label
_atom_site_aniso_U_11
_atom_site_aniso_U_22
_atom_site_aniso_U_33
_atom_site_aniso_U_23
_atom_site_aniso_U_13
_atom_site_aniso_U_12
Cl1 0.1048(5) 0.0658(4) 0.0482(3) -0.0149(2) -0.0100(3) -0.0057(3)
O1 0.1267(14) 0.0408(8) 0.0491(8) -0.0105(7) -0.0210(9) -0.0069(8)
N1 0.0695(10) 0.0343(8) 0.0446(8) -0.0081(6) -0.0122(7) -0.0007(7)
C1 0.0713(13) 0.0347(8) 0.0404(9) -0.0086(7) -0.0077(8) 0.0001(8)
O2 0.1027(13) 0.0416(8) 0.0486(8) -0.0018(6) -0.0110(8) 0.0008(8)
N2 0.0708(11) 0.0395(8) 0.0467(8) -0.0138(7) -0.0084(7) 0.0005(7)
C2 0.0857(17) 0.0574(13) 0.0664(13) -0.0051(11) -0.0201(12) 0.0070(12)
C3 0.146(3) 0.0595(16) 0.0684(15) -0.0081(13) -0.0383(17) 0.0331(18)
C4 0.184(4) 0.0365(11) 0.0475(12) -0.0047(9) -0.0152(17) 0.0001(17)
C5 0.154(3) 0.0574(15) 0.0661(15) -0.0160(13) 0.0240(18) -0.0368(19)
C6 0.0835(16) 0.0562(13) 0.0660(14) -0.0151(11) 0.0036(12) -0.0130(12)
C7 0.0614(11) 0.0370(8) 0.0430(9) -0.0086(7) -0.0081(8) -0.0020(8)
C8 0.0508(10) 0.0372(9) 0.0460(9) -0.0063(7) -0.0052(7) -0.0022(7)
C9 0.0570(11) 0.0388(9) 0.0517(10) -0.0112(8) 0.0001(8) 0.0003(8)
C10 0.1031(18) 0.0414(11) 0.0672(14) -0.0177(10) -0.0039(13) -0.0057(11)
C11 0.0904(16) 0.0542(12) 0.0517(11) -0.0196(10) -0.0148(11) 0.0008(11)

loop_
_atom_type_symbol
_atom_type_description
_atom_type_scat_dispersion_real
_atom_type_scat_dispersion_imag
_atom_type_scat_source
C C 0.0033 0.0016 'International Tables Vol C Tables 4.2.6.8 and 6.1.1.4'
Cl Cl 0.1484 0.1585 'International Tables Vol C Tables 4.2.6.8 and 6.1.1.4'
H H 0.0000 0.0000 'International Tables Vol C Tables 4.2.6.8 and 6.1.1.4'
N N 0.0061 0.0033 'International Tables Vol C Tables 4.2.6.8 and 6.1.1.4'
O O 0.0106 0.0060 'International Tables Vol C Tables 4.2.6.8 and 6.1.1.4'

loop_
_geom_angle_atom_site_label_1
_geom_angle_atom_site_label_2
_geom_angle_atom_site_label_3
_geom_angle
_geom_angle_site_symmetry_1
_geom_angle_site_symmetry_3
_geom_angle_publ_flag
C7 O1 H1 106(3) . . ?
C7 N1 N2 108.45(16) . . ?
C7 N1 C1 127.45(16) . . ?
N2 N1 C1 124.08(15) . . ?
C2 C1 C6 122.7(2) . . ?
C2 C1 N1 118.8(2) . . ?
C6 C1 N1 118.5(2) . . ?
C8 O2 H2 107(2) . . ?
C9 N2 N1 108.65(15) . . ?
C9 N2 C11 128.97(18) . . ?
N1 N2 C11 121.98(17) . . ?
C1 C2 C3 117.9(3) . . ?
C1 C2 H20 121.1 . . ?
C3 C2 H20 121.1 . . ?
C4 C3 C2 120.8(3) . . ?
C4 C3 H3 119.6 . . ?
C2 C3 H3 119.6 . . ?
C3 C4 C5 120.5(2) . . ?
C3 C4 H4 119.8 . . ?
C5 C4 H4 119.8 . . ?
C4 C5 C6 120.4(3) . . ?
C4 C5 H5 119.8 . . ?
C6 C5 H5 119.8 . . ?
C1 C6 C5 117.7(3) . . ?
C1 C6 H6 121.1 . . ?
C5 C6 H6 121.1 . . ?
O1 C7 N1 118.68(17) . . ?
O1 C7 C8 133.73(18) . . ?
N1 C7 C8 107.60(18) . . ?
O2 C8 C9 124.43(18) . . ?
O2 C8 C7 128.74(19) . . ?
C9 C8 C7 106.83(17) . . ?
N2 C9 C8 108.47(18) . . ?
N2 C9 C10 123.29(19) . . ?
C8 C9 C10 128.2(2) . . ?
C9 C10 H10A 109.5 . . ?
C9 C10 H10B 109.5 . . ?
H10A C10 H10B 109.5 . . ?
C9 C10 H10C 109.5 . . ?
H10A C10 H10C 109.5 . . ?
H10B C10 H10C 109.5 . . ?
N2 C11 H11A 109.5 . . ?
N2 C11 H11B 109.5 . . ?
H11A C11 H11B 109.5 . . ?
N2 C11 H11C 109.5 . . ?
H11A C11 H11C 109.5 . . ?
H11B C11 H11C 109.5 . . ?

loop_
_geom_bond_atom_site_label_1
_geom_bond_atom_site_label_2
_geom_bond_distance
_geom_bond_site_symmetry_2
_geom_bond_publ_flag
O1 C7 1.316(2) . ?
O1 H1 0.85(4) . ?
N1 C7 1.347(2) . ?
N1 N2 1.364(2) . ?
N1 C1 1.436(2) . ?
C1 C2 1.364(3) . ?
C1 C6 1.373(3) . ?
O2 C8 1.353(2) . ?
O2 H2 0.97(3) . ?
N2 C9 1.338(3) . ?
N2 C11 1.463(3) . ?
C2 C3 1.387(4) . ?
C2 H20 0.9300 . ?
C3 C4 1.349(5) . ?
C3 H3 0.9300 . ?
C4 C5 1.370(5) . ?
C4 H4 0.9300 . ?
C5 C6 1.384(4) . ?
C5 H5 0.9300 . ?
C6 H6 0.9300 . ?
C7 C8 1.391(3) . ?
C8 C9 1.371(3) . ?
C9 C10 1.490(3) . ?
C10 H10A 0.9600 . ?
C10 H10B 0.9600 . ?
C10 H10C 0.9600 . ?
C11 H11A 0.9600 . ?
C11 H11B 0.9600 . ?
C11 H11C 0.9600 . ?

loop_
_geom_hbond_atom_site_label_D
_geom_hbond_atom_site_label_H
_geom_hbond_atom_site_label_A
_geom_hbond_distance_DH
_geom_hbond_distance_HA
_geom_hbond_distance_DA
_geom_hbond_angle_DHA
_geom_hbond_site_symmetry_A
O1 H1 Cl1 0.85(4) 2.08(4) 2.9195(19) 166(3) .
O2 H2 Cl1 0.97(3) 2.02(4) 2.980(2) 172(3) .

loop_
_cod_related_entry_id
_cod_related_entry_database
_cod_related_entry_code
1 ChemSpider 30653991
